data_4100501
_journal_name_full 'Journal of the American Chemical Society'
_journal_paper_doi 10.1021/ja0518171
_journal_year 2005
_chemical_formula_sum 'C38 H42 Cl Cr N4 O2'
_chemical_formula_weight 674.21
_space_group_IT_number 14
_symmetry_cell_setting monoclinic
_symmetry_space_group_name_Hall '-P 2ybc'
_symmetry_space_group_name_H-M 'P 1 21/c 1'
_cell_angle_alpha 90.00
_cell_angle_beta 96.357(8)
_cell_angle_gamma 90.00
_cell_formula_units_Z 4
_cell_length_a 13.1266(11)
_cell_length_b 11.6335(4)
_cell_length_c 23.496(2)
_cell_measurement_temperature 183(2)
_cell_volume 3566.0(4)
_diffrn_ambient_temperature 183(2)
_exptl_crystal_density_diffrn 1.256
_refine_ls_R_factor_obs 0.0491
_refine_ls_wR_factor_obs 0.1136
_cod_depositor_comments
;
The following automatic conversions were performed:
'_symmetry_cell_setting' value 'Monoclinic' changed to 'monoclinic'
according to '/home/saulius/struct/CIF-dictionaries/cif_core.dic'
dictionary named 'cif_core.dic' version 2.4.1 from 2010-06-29.

Automatic conversion script
Id: cif_fix_enum 1527 2010-12-29 10:47:43Z saulius 
;
_cod_original_sg_symbol_H-M 'P 21/c'
_cod_original_formula_sum 'C38 H42 N4 O2 Cl Cr'
_cod_database_code 4100501

loop_
_symmetry_equiv_pos_as_xyz
'x, y, z'
'-x, y+1/2, -z+1/2'
'-x, -y, -z'
'x, -y-1/2, z-1/2'

loop_
_atom_site_aniso_label
_atom_site_aniso_U_11
_atom_site_aniso_U_22
_atom_site_aniso_U_33
_atom_site_aniso_U_23
_atom_site_aniso_U_13
_atom_site_aniso_U_12
Cr 0.0296(3) 0.0339(3) 0.0308(3) -0.0042(2) 0.0046(2) -0.0024(2)
Cl1 0.0479(5) 0.0366(5) 0.0498(5) -0.0019(4) 0.0050(4) -0.0073(4)
O1 0.0370(13) 0.0417(14) 0.0333(12) -0.0064(10) 0.0052(10) -0.0033(10)
C1 0.042(2) 0.037(2) 0.034(2) -0.0026(15) 0.006(2) -0.005(2)
C2 0.040(2) 0.043(2) 0.041(2) -0.008(2) 0.006(2) -0.007(2)
C3 0.054(3) 0.065(3) 0.046(2) -0.021(2) 0.005(2) -0.010(2)
C4 0.056(3) 0.093(4) 0.060(3) -0.040(3) 0.016(2) -0.009(3)
C5 0.050(3) 0.076(3) 0.061(3) -0.030(2) 0.015(2) -0.001(2)
C6 0.045(2) 0.048(2) 0.042(2) -0.014(2) 0.012(2) -0.006(2)
C7 0.034(2) 0.051(2) 0.047(2) -0.012(2) 0.011(2) -0.002(2)
N7 0.036(2) 0.039(2) 0.038(2) -0.0035(13) 0.0059(13) -0.0014(13)
C8 0.040(2) 0.063(3) 0.047(2) 0.001(2) 0.008(2) 0.002(2)
C9 0.043(2) 0.096(4) 0.043(2) -0.001(2) 0.003(2) 0.007(2)
C10 0.035(2) 0.113(4) 0.053(2) -0.014(3) 0.004(2) 0.000(3)
C11 0.041(3) 0.082(4) 0.080(3) -0.012(3) 0.007(2) -0.016(2)
C12 0.040(2) 0.061(3) 0.057(2) 0.000(2) 0.004(2) -0.008(2)
C13 0.029(2) 0.050(2) 0.039(2) -0.010(2) 0.0081(15) 0.001(2)
C14 0.040(2) 0.043(2) 0.042(2) -0.003(2) -0.001(2) -0.002(2)
C15 0.040(2) 0.068(3) 0.057(2) 0.002(2) 0.005(2) -0.007(2)
C16 0.056(3) 0.044(2) 0.062(3) -0.006(2) -0.009(2) 0.001(2)
C17 0.048(2) 0.066(3) 0.059(2) -0.012(2) -0.011(2) -0.004(2)
O21 0.0375(13) 0.0349(13) 0.0339(12) -0.0021(10) 0.0031(10) -0.0042(10)
C21 0.030(2) 0.034(2) 0.038(2) -0.0059(15) 0.0054(14) -0.0015(14)
C22 0.034(2) 0.034(2) 0.034(2) -0.0040(14) 0.0023(14) 0.0017(14)
C23 0.045(2) 0.044(2) 0.038(2) -0.005(2) -0.005(2) -0.001(2)
C24 0.044(2) 0.046(2) 0.051(2) -0.008(2) -0.010(2) -0.010(2)
C25 0.036(2) 0.039(2) 0.051(2) 0.001(2) 0.000(2) -0.008(2)
C26 0.032(2) 0.036(2) 0.040(2) -0.0043(15) 0.0021(15) -0.0005(15)
C27 0.036(2) 0.036(2) 0.038(2) -0.0009(15) 0.0093(15) -0.0028(15)
N27 0.034(2) 0.037(2) 0.0321(14) -0.0009(12) 0.0057(12) 0.0015(12)
C28 0.053(2) 0.039(2) 0.035(2) -0.0028(15) 0.006(2) 0.003(2)
C29 0.058(3) 0.040(2) 0.045(2) 0.001(2) -0.006(2) 0.008(2)
C30 0.071(3) 0.049(2) 0.032(2) 0.004(2) -0.006(2) -0.014(2)
C31 0.058(3) 0.058(2) 0.034(2) -0.002(2) 0.008(2) -0.017(2)
C32 0.042(2) 0.051(2) 0.039(2) -0.002(2) 0.009(2) -0.007(2)
C33 0.041(2) 0.033(2) 0.033(2) -0.0012(14) 0.0057(15) -0.0080(15)
C34 0.043(2) 0.043(2) 0.032(2) -0.003(2) 0.0050(15) 0.005(2)
C35 0.045(2) 0.057(2) 0.044(2) 0.005(2) 0.011(2) 0.001(2)
C36 0.057(3) 0.037(2) 0.042(2) 0.002(2) 0.004(2) 0.004(2)
C37 0.061(3) 0.057(3) 0.034(2) 0.000(2) 0.002(2) 0.005(2)
N40 0.040(2) 0.036(2) 0.0367(15) -0.0005(12) 0.0021(14) -0.0024(13)
C41 0.039(2) 0.041(2) 0.040(2) 0.002(2) 0.006(2) 0.002(2)
C42 0.047(3) 0.056(3) 0.088(3) 0.020(2) 0.029(2) 0.015(2)
N50 0.075(8) 0.100(12) 0.147(12) 0.005(9) 0.050(7) 0.014(8)
C51 0.063(6) 0.057(5) 0.068(6) -0.005(5) 0.012(5) 0.001(4)
C52 0.058(5) 0.045(5) 0.140(10) 0.023(5) 0.015(6) 0.010(4)

loop_
_atom_site_label
_atom_site_type_symbol
_atom_site_fract_x
_atom_site_fract_y
_atom_site_fract_z
_atom_site_U_iso_or_equiv
_atom_site_thermal_displace_type
_atom_site_occupancy
_atom_site_calc_flag
_atom_site_refinement_flags
_atom_site_disorder_group
Cr Cr 0.20041(4) 0.49328(5) 0.75857(2) 0.0313(2) Uani 1 d . .
Cl1 Cl 0.17561(7) 0.30271(8) 0.78570(4) 0.0448(2) Uani 1 d . .
O1 O 0.1221(2) 0.4711(2) 0.68576(10) 0.0372(6) Uani 1 d . .
C1 C 0.1390(3) 0.4115(3) 0.64100(15) 0.0374(8) Uani 1 d . .
C2 C 0.0554(3) 0.3845(3) 0.5986(2) 0.0410(8) Uani 1 d . .
C3 C 0.0784(4) 0.3254(4) 0.5505(2) 0.0551(11) Uani 1 d . .
H3A H 0.0240(4) 0.3075(4) 0.5218(2) 0.066 Uiso 1 calc R .
C4 C 0.1764(4) 0.2911(5) 0.5421(2) 0.0692(14) Uani 1 d . .
H4A H 0.1883(4) 0.2517(5) 0.5080(2) 0.083 Uiso 1 calc R .
C5 C 0.2558(4) 0.3138(4) 0.5827(2) 0.0618(12) Uani 1 d . .
H5A H 0.3230(4) 0.2887(4) 0.5773(2) 0.074 Uiso 1 calc R .
C6 C 0.2390(3) 0.3743(4) 0.6328(2) 0.0443(9) Uani 1 d . .
C7 C 0.3263(3) 0.3990(4) 0.6727(2) 0.0437(9) Uani 1 d . .
H7A H 0.3909(3) 0.3777(4) 0.6612(2) 0.052 Uiso 1 calc R .
N7 N 0.3284(2) 0.4467(3) 0.72259(12) 0.0375(7) Uani 1 d . .
C8 C 0.4567(2) 0.3918(2) 0.80064(11) 0.0496(10) Uani 1 d G .
H8A H 0.4126(2) 0.3318(2) 0.81031(11) 0.060 Uiso 1 calc R .
C9 C 0.5509(2) 0.4083(3) 0.83291(10) 0.0608(12) Uani 1 d G .
H9A H 0.5711(3) 0.3597(4) 0.86464(13) 0.073 Uiso 1 calc R .
C10 C 0.6154(2) 0.4961(3) 0.81877(11) 0.0672(14) Uani 1 d G .
H10A H 0.6798(2) 0.5074(4) 0.8408(2) 0.081 Uiso 1 calc R .
C11 C 0.5858(2) 0.5672(2) 0.77236(13) 0.0676(13) Uani 1 d G .
H11A H 0.6299(3) 0.6272(3) 0.7627(2) 0.081 Uiso 1 calc R .
C12 C 0.4917(2) 0.5507(2) 0.74008(10) 0.0528(10) Uani 1 d G .
H12A H 0.4714(3) 0.5993(3) 0.70836(14) 0.063 Uiso 1 calc R .
C13 C 0.42712(15) 0.4629(2) 0.75422(10) 0.0391(8) Uani 1 d G .
C14 C -0.0538(3) 0.4198(3) 0.6073(2) 0.0420(8) Uani 1 d . .
C15 C -0.0862(3) 0.3666(4) 0.6621(2) 0.0550(11) Uani 1 d . .
H15A H -0.1564(3) 0.3904(4) 0.6668(2) 0.082 Uiso 1 calc R .
H15B H -0.0398(3) 0.3928(4) 0.6951(2) 0.082 Uiso 1 calc R .
H15C H -0.0833(3) 0.2827(4) 0.6594(2) 0.082 Uiso 1 calc R .
C16 C -0.0614(4) 0.5517(4) 0.6106(2) 0.0555(11) Uani 1 d . .
H16A H -0.1317(4) 0.5736(4) 0.6162(2) 0.083 Uiso 1 calc R .
H16B H -0.0431(4) 0.5855(4) 0.5749(2) 0.083 Uiso 1 calc R .
H16C H -0.0142(4) 0.5798(4) 0.6429(2) 0.083 Uiso 1 calc R .
C17 C -0.1309(4) 0.3801(4) 0.5568(2) 0.0589(11) Uani 1 d . .
H17A H -0.2002(4) 0.4039(4) 0.5635(2) 0.088 Uiso 1 calc R .
H17B H -0.1284(4) 0.2962(4) 0.5536(2) 0.088 Uiso 1 calc R .
H17C H -0.1131(4) 0.4150(4) 0.5213(2) 0.088 Uiso 1 calc R .
O21 O 0.2651(2) 0.5224(2) 0.83470(9) 0.0355(5) Uani 1 d . .
C21 C 0.3142(3) 0.6089(3) 0.85979(15) 0.0339(7) Uani 1 d . .
C22 C 0.3446(3) 0.6043(3) 0.92006(14) 0.0341(7) Uani 1 d . .
C23 C 0.4041(3) 0.6929(3) 0.9440(2) 0.0431(9) Uani 1 d . .
H23A H 0.4267(3) 0.6893(3) 0.9838(2) 0.052 Uiso 1 calc R .
C24 C 0.4333(3) 0.7883(4) 0.9130(2) 0.0484(10) Uani 1 d . .
H24A H 0.4767(3) 0.8460(4) 0.9311(2) 0.058 Uiso 1 calc R .
C25 C 0.3976(3) 0.7964(3) 0.8561(2) 0.0421(8) Uani 1 d . .
H25A H 0.4135(3) 0.8623(3) 0.8349(2) 0.051 Uiso 1 calc R .
C26 C 0.3376(3) 0.7081(3) 0.82884(15) 0.0363(8) Uani 1 d . .
C27 C 0.2927(3) 0.7289(3) 0.77144(15) 0.0364(8) Uani 1 d . .
H27A H 0.3089(3) 0.8003(3) 0.75501(15) 0.044 Uiso 1 calc R .
N27 N 0.2319(2) 0.6610(3) 0.73910(12) 0.0343(7) Uani 1 d . .
C28 C 0.0977(2) 0.7700(2) 0.68231(8) 0.0422(9) Uani 1 d G .
H28A H 0.0636(2) 0.7800(2) 0.71557(8) 0.051 Uiso 1 calc R .
C29 C 0.0564(2) 0.8169(2) 0.63042(10) 0.0482(10) Uani 1 d G .
H29A H -0.0060(2) 0.8589(3) 0.62821(14) 0.058 Uiso 1 calc R .
C30 C 0.1063(2) 0.8023(2) 0.58175(7) 0.0517(11) Uani 1 d G .
H30A H 0.0781(3) 0.8344(3) 0.54628(9) 0.062 Uiso 1 calc R .
C31 C 0.1976(2) 0.7409(2) 0.58498(7) 0.0497(10) Uani 1 d G .
H31A H 0.2317(3) 0.7310(3) 0.55172(9) 0.060 Uiso 1 calc R .
C32 C 0.2390(2) 0.6941(2) 0.63688(9) 0.0437(9) Uani 1 d G .
H32A H 0.3013(2) 0.6521(3) 0.63908(13) 0.052 Uiso 1 calc R .
C33 C 0.1890(2) 0.7086(2) 0.68554(7) 0.0355(8) Uani 1 d G .
C34 C 0.3065(3) 0.5058(3) 0.95571(14) 0.0393(8) Uani 1 d . .
C35 C 0.1888(3) 0.5077(4) 0.9498(2) 0.0482(9) Uani 1 d . .
H35A H 0.1638(3) 0.4450(4) 0.9724(2) 0.072 Uiso 1 calc R .
H35B H 0.1622(3) 0.4978(4) 0.9094(2) 0.072 Uiso 1 calc R .
H35C H 0.1653(3) 0.5814(4) 0.9637(2) 0.072 Uiso 1 calc R .
C36 C 0.3438(3) 0.3883(3) 0.9357(2) 0.0455(9) Uani 1 d . .
H36A H 0.3184(3) 0.3271(3) 0.9591(2) 0.068 Uiso 1 calc R .
H36B H 0.4189(3) 0.3870(3) 0.9398(2) 0.068 Uiso 1 calc R .
H36C H 0.3177(3) 0.3762(3) 0.8954(2) 0.068 Uiso 1 calc R .
C37 C 0.3455(4) 0.5176(4) 1.0196(2) 0.0511(10) Uani 1 d . .
H37A H 0.3196(4) 0.4534(4) 1.0409(2) 0.077 Uiso 1 calc R .
H37B H 0.3211(4) 0.5903(4) 1.0343(2) 0.077 Uiso 1 calc R .
H37C H 0.4206(4) 0.5166(4) 1.0244(2) 0.077 Uiso 1 calc R .
N40 N 0.0622(2) 0.5448(3) 0.78753(12) 0.0377(7) Uani 1 d . .
C41 C -0.0131(3) 0.5706(3) 0.8034(2) 0.0400(8) Uani 1 d . .
C42 C -0.1093(4) 0.6012(4) 0.8235(2) 0.0621(12) Uani 1 d . .
H42A H -0.1415(4) 0.6634(4) 0.7998(2) 0.093 Uiso 1 d R .
H42B H -0.0970(4) 0.6271(4) 0.8634(2) 0.093 Uiso 1 d R .
H42C H -0.1547(4) 0.5342(4) 0.8212(2) 0.093 Uiso 1 d R .
N50 N 0.4561(12) 0.6087(15) 0.5756(8) 0.104(5) Uani 0.60 d P 1
C51 C 0.5501(8) 0.6180(9) 0.5909(5) 0.063(2) Uani 0.60 d P 1
C52 C 0.6558(7) 0.6005(7) 0.6023(6) 0.081(3) Uani 0.60 d P 1
H52A H 0.6690(7) 0.5394(7) 0.6309(6) 0.121 Uiso 0.60 d PR 1
H52B H 0.6887(7) 0.6718(7) 0.6171(6) 0.121 Uiso 0.60 d PR 1
H52C H 0.6838(7) 0.5782(7) 0.5670(6) 0.121 Uiso 0.60 d PR 1
N50' N 0.4654(23) 0.6470(20) 0.5796(11) 0.086(7) Uiso 0.40 d P 2
C51' C 0.5311(16) 0.5976(16) 0.5691(7) 0.065(5) Uiso 0.40 d P 2
C52' C 0.6378(24) 0.5806(27) 0.5573(14) 0.160(11) Uiso 0.40 d P 2
H52D H 0.6389(24) 0.5339(27) 0.5226(14) 0.239 Uiso 0.40 d PR 2
H52E H 0.6761(24) 0.5413(27) 0.5897(14) 0.239 Uiso 0.40 d PR 2
H52F H 0.6694(24) 0.6555(27) 0.5515(14) 0.239 Uiso 0.40 d PR 2

loop_
_geom_bond_atom_site_label_1
_geom_bond_atom_site_label_2
_geom_bond_distance
_geom_bond_site_symmetry_2
_geom_bond_publ_flag
Cr O1 1.913(2) . ?
Cr O21 1.923(2) . ?
Cr N7 2.035(3) . ?
Cr N27 2.057(3) . ?
Cr N40 2.094(3) . ?
Cr Cl1 2.3395(11) . ?
O1 C1 1.300(4) . ?
C1 C6 1.415(6) . ?
C1 C2 1.434(5) . ?
C2 C3 1.383(6) . ?
C2 C14 1.527(5) . ?
C3 C4 1.383(7) . ?
C4 C5 1.359(7) . ?
C5 C6 1.409(6) . ?
C6 C7 1.427(6) . ?
C7 N7 1.295(5) . ?
N7 C13 1.434(3) . ?
C8 C9 1.39 . ?
C8 C13 1.39 . ?
C9 C10 1.39 . ?
C10 C11 1.39 . ?
C11 C12 1.39 . ?
C12 C13 1.39 . ?
C14 C15 1.530(6) . ?
C14 C16 1.540(6) . ?
C14 C17 1.542(6) . ?
O21 C21 1.301(4) . ?
C21 C26 1.415(5) . ?
C21 C22 1.429(5) . ?
C22 C23 1.375(5) . ?
C22 C34 1.535(5) . ?
C23 C24 1.404(6) . ?
C24 C25 1.371(6) . ?
C25 C26 1.405(5) . ?
C26 C27 1.431(5) . ?
C27 N27 1.304(5) . ?
N27 C33 1.432(3) . ?
C28 C29 1.39 . ?
C28 C33 1.39 . ?
C29 C30 1.39 . ?
C30 C31 1.39 . ?
C31 C32 1.39 . ?
C32 C33 1.39 . ?
C34 C35 1.536(5) . ?
C34 C37 1.538(5) . ?
C34 C36 1.543(5) . ?
N40 C41 1.135(5) . ?
C41 C42 1.441(6) . ?
N50 C51 1.25(2) . ?
C51 C52 1.399(14) . ?
N50' C51' 1.09(3) . ?
C51' C52' 1.47(4) . ?
